data_2206360
loop_
_publ_author_name
'M. Yogavel'
'D. Velmurugan'
'P. Murugan'
'S. Shanmuga Sundara Raj'
'H.-K. Fun'

_publ_section_title 10-Benzyl-3,3,6,6,9-pentamethyl-3,4,6,7,9,10-hexahydroacridine-1,8(2<i>H</i>,5<i>H</i>)-dione
_journal_coeditor_code BT6699
_journal_issue 8
_journal_name_full 'Acta Crystallographica Section E'
_journal_page_first o2761
_journal_page_last o2763
_journal_paper_doi 10.1107/S1600536805023500
_journal_volume 61
_journal_year 2005
_chemical_formula_iupac 'C25 H31 N O2'
_chemical_formula_moiety 'C25 H31 N O2'
_chemical_formula_sum 'C25 H31 N O2'
_chemical_formula_weight 377.51
_chemical_name_systematic
;
10-Benzyl-3,3,6,6,9-pentamethyl-3,4,6,7,9,10-hexahydroacridine-
1,8(2H,5H)-dione
;
_space_group_IT_number 2
_symmetry_cell_setting triclinic
_symmetry_space_group_name_Hall '-P 1'
_symmetry_space_group_name_H-M 'P -1'
_atom_sites_solution_hydrogens geom
_atom_sites_solution_primary direct
_atom_sites_solution_secondary difmap
_audit_creation_method SHELXL-97
_cell_angle_alpha 101.1530(10)
_cell_angle_beta 90.9340(10)
_cell_angle_gamma 108.6870(10)
_cell_formula_units_Z 4
_cell_length_a 10.33590(10)
_cell_length_b 13.8339(3)
_cell_length_c 16.2254(4)
_cell_measurement_reflns_used 4761
_cell_measurement_temperature 293(2)
_cell_measurement_theta_max 28.37
_cell_measurement_theta_min 1.28
_cell_volume 2148.53(8)
_computing_cell_refinement 'SAINT (Siemens, 1996)'
_computing_data_collection 'SMART (Siemens, 1996)'
_computing_data_reduction SAINT
_computing_molecular_graphics
;
ZORTEP (Zsolnai, 1997) and PLATON (Spek, 2003)
;
_computing_publication_material 'SHELXL97 and PARST (Nardelli, 1995)'
_computing_structure_refinement 'SHELXL97 (Sheldrick, 1997)'
_computing_structure_solution 'SHELXS97 (Sheldrick, 1997)'
_diffrn_ambient_temperature 293(2)
_diffrn_measured_fraction_theta_full 0.969
_diffrn_measured_fraction_theta_max 0.969
_diffrn_measurement_device_type 'Siemens SMART CCD area-detector'
_diffrn_measurement_method \w
_diffrn_radiation_monochromator graphite
_diffrn_radiation_source 'fine-focus sealed tube'
_diffrn_radiation_type MoK\a
_diffrn_radiation_wavelength 0.71073
_diffrn_reflns_av_R_equivalents 0.0309
_diffrn_reflns_av_sigmaI/netI 0.0668
_diffrn_reflns_limit_h_max 10
_diffrn_reflns_limit_h_min -12
_diffrn_reflns_limit_k_max 16
_diffrn_reflns_limit_k_min -16
_diffrn_reflns_limit_l_max 16
_diffrn_reflns_limit_l_min -19
_diffrn_reflns_number 11586
_diffrn_reflns_theta_full 25.00
_diffrn_reflns_theta_max 25.00
_diffrn_reflns_theta_min 1.28
_diffrn_standards_decay_% 0
_diffrn_standards_number 0
_exptl_absorpt_coefficient_mu 0.073
_exptl_absorpt_correction_T_max 0.9942
_exptl_absorpt_correction_T_min 0.9672
_exptl_absorpt_correction_type multi-scan
_exptl_absorpt_process_details '(SADABS; Sheldrick, 1996)'
_exptl_crystal_colour Yellow
_exptl_crystal_density_diffrn 1.167
_exptl_crystal_density_method 'not measured'
_exptl_crystal_description Plate
_exptl_crystal_F_000 816
_exptl_crystal_size_max 0.46
_exptl_crystal_size_mid 0.24
_exptl_crystal_size_min 0.08
_refine_diff_density_max 0.393
_refine_diff_density_min -0.210
_refine_ls_extinction_method none
_refine_ls_goodness_of_fit_ref 1.028
_refine_ls_hydrogen_treatment constr
_refine_ls_matrix_type full
_refine_ls_number_parameters 563
_refine_ls_number_reflns 7331
_refine_ls_number_restraints 4
_refine_ls_restrained_S_all 1.028
_refine_ls_R_factor_all 0.1164
_refine_ls_R_factor_gt 0.0650
_refine_ls_shift/su_max 0.000
_refine_ls_shift/su_mean 0.000
_refine_ls_structure_factor_coef Fsqd
_refine_ls_weighting_details 'calc w = 1/[\s^2^(Fo^2^)+(0.0876P)^2^+0.573P] where P = (Fo^2^+2Fc^2^)/3'
_refine_ls_weighting_scheme calc
_refine_ls_wR_factor_gt 0.1599
_refine_ls_wR_factor_ref 0.1968
_reflns_number_gt 4386
_reflns_number_total 7331
_reflns_threshold_expression I>2\s(I)
_cod_data_source_file bt6699.cif
_cod_data_source_block I
_cod_database_code 2206360
_cod_database_fobs_code 2206360

loop_
_symmetry_equiv_pos_as_xyz
'x, y, z'
'-x, -y, -z'

loop_
_atom_site_label
_atom_site_fract_x
_atom_site_fract_y
_atom_site_fract_z
_atom_site_U_iso_or_equiv
_atom_site_adp_type
_atom_site_calc_flag
_atom_site_refinement_flags
_atom_site_occupancy
_atom_site_disorder_assembly
_atom_site_disorder_group
_atom_site_type_symbol
O1A 0.4722(2) 0.90723(17) 0.22055(17) 0.0772(7) Uani d . 1 . . O
O2A 0.9312(3) 1.05147(18) 0.37877(16) 0.0901(8) Uani d . 1 . . O
C1A 0.5003(3) 0.8293(2) 0.18803(19) 0.0538(7) Uani d . 1 . . C
C2A 0.3930(3) 0.7363(2) 0.1354(2) 0.0619(8) Uani d . 1 . . C
H2A1 0.3937 0.7436 0.0771 0.074 Uiso calc R 1 . . H
H2A2 0.3036 0.7346 0.1539 0.074 Uiso calc R 1 . . H
C3A 0.4143(3) 0.6331(2) 0.14045(18) 0.0493(7) Uani d . 1 . . C
C4A 0.5595(3) 0.6410(2) 0.11735(17) 0.0463(7) Uani d . 1 . . C
H4A1 0.5797 0.5809 0.1289 0.056 Uiso calc R 1 . . H
H4A2 0.5633 0.6385 0.0573 0.056 Uiso calc R 1 . . H
C5A 1.0218(3) 0.7900(2) 0.26339(18) 0.0541(7) Uani d . 1 . . C
H5A1 1.0908 0.8129 0.2251 0.065 Uiso calc R 1 . . H
H5A2 1.0006 0.7153 0.2575 0.065 Uiso calc R 1 . . H
C6A 1.0814(3) 0.8439(2) 0.35341(18) 0.0554(8) Uani d . 1 . . C
C7A 1.0905(4) 0.9571(3) 0.3688(2) 0.0708(10) Uani d . 1 . . C
H7A1 1.1631 0.9936 0.3377 0.085 Uiso calc R 1 . . H
H7A2 1.1155 0.9876 0.4283 0.085 Uiso calc R 1 . . H
C8A 0.9594(4) 0.9744(2) 0.3435(2) 0.0626(9) Uani d . 1 . . C
C9A 0.7486(3) 0.9251(2) 0.24202(17) 0.0481(7) Uani d . 1 . . C
H9A 0.7106 0.9571 0.2907 0.058 Uiso calc R 1 . . H
N10A 0.8009(2) 0.73471(16) 0.17648(13) 0.0419(5) Uani d . 1 . . N
C11A 0.6388(3) 0.8260(2) 0.19721(16) 0.0442(7) Uani d . 1 . . C
C12A 0.6681(3) 0.7388(2) 0.16439(15) 0.0402(6) Uani d . 1 . . C
C13A 0.8681(3) 0.8985(2) 0.27382(16) 0.0476(7) Uani d . 1 . . C
C14A 0.8948(3) 0.8111(2) 0.23800(16) 0.0438(7) Uani d . 1 . . C
C15A 0.3947(3) 0.6133(3) 0.2293(2) 0.0665(9) Uani d . 1 . . C
H15A 0.4597 0.6693 0.2687 0.100 Uiso calc R 1 . . H
H15B 0.4086 0.5486 0.2322 0.100 Uiso calc R 1 . . H
H15C 0.3034 0.6094 0.2429 0.100 Uiso calc R 1 . . H
C16A 0.3121(3) 0.5418(2) 0.0785(2) 0.0708(10) Uani d . 1 . . C
H16A 0.2209 0.5329 0.0950 0.106 Uiso calc R 1 . . H
H16B 0.3332 0.4792 0.0787 0.106 Uiso calc R 1 . . H
H16C 0.3179 0.5561 0.0228 0.106 Uiso calc R 1 . . H
C17A 0.9860(4) 0.7895(3) 0.4149(2) 0.0765(10) Uani d . 1 . . C
H17A 1.0225 0.8229 0.4719 0.115 Uiso calc R 1 . . H
H17B 0.9797 0.7174 0.4052 0.115 Uiso calc R 1 . . H
H17C 0.8964 0.7944 0.4060 0.115 Uiso calc R 1 . . H
C18A 1.2208(4) 0.8325(3) 0.3690(2) 0.0820(11) Uani d . 1 . . C
H18A 1.2826 0.8655 0.3315 0.123 Uiso calc R 1 . . H
H18B 1.2115 0.7598 0.3592 0.123 Uiso calc R 1 . . H
H18C 1.2563 0.8651 0.4263 0.123 Uiso calc R 1 . . H
C19A 0.8460(3) 0.6574(2) 0.12045(16) 0.0461(7) Uani d . 1 . . C
H19A 0.7660 0.6022 0.0905 0.055 Uiso calc R 1 . . H
H19B 0.8934 0.6265 0.1543 0.055 Uiso calc R 1 . . H
C20A 0.9404(3) 0.7026(2) 0.05654(16) 0.0439(7) Uani d . 1 . . C
C21A 1.0332(3) 0.6548(3) 0.0253(2) 0.0667(9) Uani d . 1 . . C
H21A 1.0401 0.5982 0.0458 0.080 Uiso calc R 1 . . H
C22A 1.1160(4) 0.6903(4) -0.0360(2) 0.0873(12) Uani d . 1 . . C
H22A 1.1775 0.6570 -0.0569 0.105 Uiso calc R 1 . . H
C23A 1.1080(4) 0.7742(4) -0.0661(2) 0.0877(12) Uani d . 1 . . C
H23A 1.1640 0.7983 -0.1072 0.105 Uiso calc R 1 . . H
C24A 1.0170(4) 0.8222(3) -0.0354(2) 0.0841(11) Uani d . 1 . . C
H24A 1.0116 0.8796 -0.0553 0.101 Uiso calc R 1 . . H
C25A 0.9328(3) 0.7860(3) 0.0250(2) 0.0665(9) Uani d . 1 . . C
H25A 0.8700 0.8186 0.0446 0.080 Uiso calc R 1 . . H
C26A 0.7945(3) 1.0037(2) 0.1845(2) 0.0669(9) Uani d . 1 . . C
H26A 0.8355 0.9747 0.1375 0.100 Uiso calc R 1 . . H
H26B 0.8602 1.0670 0.2157 0.100 Uiso calc R 1 . . H
H26C 0.7165 1.0184 0.1642 0.100 Uiso calc R 1 . . H
O1B 1.0154(14) 0.5503(8) 0.2621(7) 0.085(3) Uani d P 0.591(8) A 1 O
O1C 1.0131(18) 0.5191(13) 0.2229(9) 0.081(4) Uani d P 0.409(8) A 2 O
O2B 0.5422(3) 0.39163(19) 0.10778(16) 0.0900(8) Uani d . 1 . . O
C1B 0.9887(8) 0.4786(6) 0.2998(6) 0.0598(19) Uani d P 0.591(8) A 1 C
C2B 1.0937(6) 0.4729(5) 0.3621(5) 0.070(2) Uani d P 0.591(8) A 1 C
H2B1 1.0821 0.5076 0.4181 0.084 Uiso calc PR 0.591(8) A 1 H
H2B2 1.1849 0.5088 0.3477 0.084 Uiso calc PR 0.591(8) A 1 H
C1C 0.9858(11) 0.4425(9) 0.2549(8) 0.063(3) Uani d P 0.409(8) A 2 C
C2C 1.0951(8) 0.4015(8) 0.2801(7) 0.080(4) Uani d P 0.409(8) A 2 C
H2C1 1.1829 0.4566 0.2853 0.096 Uiso calc PR 0.409(8) A 2 H
H2C2 1.0977 0.3449 0.2350 0.096 Uiso calc PR 0.409(8) A 2 H
C3B 1.0791(3) 0.3619(3) 0.3619(2) 0.0664(9) Uani d D 1 . . C
C4B 0.9347(3) 0.2928(3) 0.3690(2) 0.0678(9) Uani d . 1 . . C
H4B1 0.9295 0.2206 0.3504 0.081 Uiso calc R 1 . . H
H4B2 0.9165 0.3028 0.4280 0.081 Uiso calc R 1 . . H
C5B 0.4637(3) 0.1477(2) 0.2327(2) 0.0649(9) Uani d . 1 . . C
H5B1 0.4035 0.1549 0.2769 0.078 Uiso calc R 1 . . H
H5B2 0.4867 0.0852 0.2337 0.078 Uiso calc R 1 . . H
C6B 0.3864(3) 0.1335(3) 0.1481(2) 0.0675(9) Uani d . 1 . . C
C7B 0.3792(4) 0.2352(3) 0.1336(3) 0.0907(12) Uani d . 1 . . C
H7B1 0.3167 0.2568 0.1710 0.109 Uiso calc R 1 . . H
H7B2 0.3420 0.2253 0.0761 0.109 Uiso calc R 1 . . H
C8B 0.5168(4) 0.3210(3) 0.1481(2) 0.0682(9) Uani d . 1 . . C
C9B 0.7371(3) 0.4195(2) 0.24051(19) 0.0531(7) Uani d . 1 . . C
H9B 0.7702 0.4459 0.1902 0.064 Uiso calc R 1 . . H
N10B 0.6923(2) 0.23894(17) 0.31107(14) 0.0470(6) Uani d . 1 . . N
C11B 0.8495(3) 0.3946(2) 0.2814(2) 0.0591(8) Uani d . 1 . . C
C12B 0.8244(3) 0.3118(2) 0.31939(18) 0.0502(7) Uani d . 1 . . C
C13B 0.6157(3) 0.3227(2) 0.21331(18) 0.0518(7) Uani d . 1 . . C
C14B 0.5933(3) 0.2405(2) 0.25176(17) 0.0481(7) Uani d . 1 . . C
C15B 1.1193(7) 0.3085(5) 0.2790(3) 0.092(3) Uani d PD 0.591(8) A 1 C
H15D 1.2119 0.3465 0.2704 0.138 Uiso calc PR 0.591(8) A 1 H
H15E 1.0588 0.3072 0.2330 0.138 Uiso calc PR 0.591(8) A 1 H
H15F 1.1124 0.2383 0.2818 0.138 Uiso calc PR 0.591(8) A 1 H
C16B 1.1783(11) 0.3579(10) 0.4314(6) 0.100(4) Uani d PD 0.591(8) A 1 C
H16D 1.1657 0.2864 0.4330 0.151 Uiso calc PR 0.591(8) A 1 H
H16E 1.1604 0.3929 0.4849 0.151 Uiso calc PR 0.591(8) A 1 H
H16F 1.2709 0.3917 0.4200 0.151 Uiso calc PR 0.591(8) A 1 H
C15C 1.0842(11) 0.4562(7) 0.4313(6) 0.111(5) Uani d PD 0.409(8) A 2 C
H15G 1.0849 0.4378 0.4854 0.167 Uiso calc PR 0.409(8) A 2 H
H15H 1.0051 0.4764 0.4228 0.167 Uiso calc PR 0.409(8) A 2 H
H15I 1.1657 0.5134 0.4291 0.167 Uiso calc PR 0.409(8) A 2 H
C16C 1.1882(16) 0.3152(16) 0.3830(13) 0.117(7) Uani d PD 0.409(8) A 2 C
H16G 1.1797 0.2537 0.3410 0.176 Uiso calc PR 0.409(8) A 2 H
H16H 1.1757 0.2972 0.4373 0.176 Uiso calc PR 0.409(8) A 2 H
H16I 1.2777 0.3654 0.3840 0.176 Uiso calc PR 0.409(8) A 2 H
C17B 0.4652(5) 0.0897(4) 0.0788(3) 0.1104(15) Uani d . 1 . . C
H17D 0.4168 0.0772 0.0248 0.166 Uiso calc R 1 . . H
H17E 0.4726 0.0254 0.0887 0.166 Uiso calc R 1 . . H
H17F 0.5552 0.1391 0.0799 0.166 Uiso calc R 1 . . H
C18B 0.2454(4) 0.0513(3) 0.1425(3) 0.1157(17) Uani d . 1 . . C
H18D 0.1926 0.0750 0.1850 0.174 Uiso calc R 1 . . H
H18E 0.2554 -0.0128 0.1512 0.174 Uiso calc R 1 . . H
H18F 0.1994 0.0397 0.0879 0.174 Uiso calc R 1 . . H
C19B 0.6519(3) 0.1646(2) 0.36738(19) 0.0553(8) Uani d . 1 . . C
H19C 0.7339 0.1598 0.3938 0.066 Uiso calc R 1 . . H
H19D 0.6008 0.0961 0.3340 0.066 Uiso calc R 1 . . H
C20B 0.5660(3) 0.1950(3) 0.43488(18) 0.0554(8) Uani d . 1 . . C
C21B 0.4697(4) 0.1179(3) 0.4655(2) 0.0867(13) Uani d . 1 . . C
H21B 0.4565 0.0480 0.4429 0.104 Uiso calc R 1 . . H
C22B 0.3925(4) 0.1448(5) 0.5301(3) 0.123(2) Uani d . 1 . . C
H22B 0.3277 0.0926 0.5502 0.147 Uiso calc R 1 . . H
C23B 0.4112(5) 0.2467(6) 0.5640(3) 0.130(2) Uani d . 1 . . C
H23B 0.3597 0.2640 0.6074 0.156 Uiso calc R 1 . . H
C24B 0.5042(5) 0.3226(4) 0.5347(3) 0.1116(16) Uani d . 1 . . C
H24B 0.5168 0.3923 0.5577 0.134 Uiso calc R 1 . . H
C25B 0.5811(4) 0.2966(3) 0.4702(2) 0.0819(11) Uani d . 1 . . C
H25B 0.6447 0.3497 0.4503 0.098 Uiso calc R 1 . . H
C26B 0.6971(4) 0.5045(3) 0.2999(2) 0.0760(10) Uani d . 1 . . C
H26D 0.6255 0.5195 0.2719 0.114 Uiso calc R 1 . . H
H26E 0.7755 0.5667 0.3149 0.114 Uiso calc R 1 . . H
H26F 0.6654 0.4804 0.3499 0.114 Uiso calc R 1 . . H

loop_
_atom_site_aniso_label
_atom_site_aniso_U_11
_atom_site_aniso_U_22
_atom_site_aniso_U_33
_atom_site_aniso_U_12
_atom_site_aniso_U_13
_atom_site_aniso_U_23
O1A 0.0722(15) 0.0482(13) 0.1143(19) 0.0307(12) 0.0095(13) 0.0057(13)
O2A 0.131(2) 0.0534(14) 0.0774(16) 0.0403(15) -0.0334(15) -0.0194(12)
C1A 0.0606(19) 0.0413(17) 0.0641(19) 0.0224(15) 0.0064(15) 0.0120(14)
C2A 0.059(2) 0.0567(19) 0.072(2) 0.0248(16) -0.0042(16) 0.0097(16)
C3A 0.0442(16) 0.0462(16) 0.0543(17) 0.0123(13) 0.0010(13) 0.0080(13)
C4A 0.0510(17) 0.0416(15) 0.0436(15) 0.0138(13) -0.0006(13) 0.0055(12)
C5A 0.0565(18) 0.0489(17) 0.0543(17) 0.0159(14) -0.0014(14) 0.0075(14)
C6A 0.0527(18) 0.0536(19) 0.0512(17) 0.0085(14) -0.0076(14) 0.0066(14)
C7A 0.078(2) 0.057(2) 0.064(2) 0.0105(17) -0.0172(17) 0.0038(16)
C8A 0.086(2) 0.0390(17) 0.0554(18) 0.0162(16) -0.0155(17) 0.0016(14)
C9A 0.0636(19) 0.0352(15) 0.0460(16) 0.0187(13) 0.0028(13) 0.0059(12)
N10A 0.0436(13) 0.0367(12) 0.0416(12) 0.0124(10) 0.0031(10) 0.0011(10)
C11A 0.0521(17) 0.0384(15) 0.0432(15) 0.0153(13) 0.0050(12) 0.0101(12)
C12A 0.0486(16) 0.0369(15) 0.0341(13) 0.0123(12) 0.0055(12) 0.0079(11)
C13A 0.0625(18) 0.0364(15) 0.0419(15) 0.0156(13) -0.0020(13) 0.0053(12)
C14A 0.0512(16) 0.0397(15) 0.0383(14) 0.0115(13) 0.0010(12) 0.0091(12)
C15A 0.061(2) 0.067(2) 0.072(2) 0.0173(17) 0.0169(17) 0.0217(17)
C16A 0.055(2) 0.057(2) 0.090(2) 0.0148(16) -0.0155(18) 0.0006(18)
C17A 0.085(3) 0.082(3) 0.060(2) 0.019(2) 0.0021(18) 0.0234(18)
C18A 0.067(2) 0.079(3) 0.091(3) 0.0182(19) -0.023(2) 0.009(2)
C19A 0.0476(16) 0.0399(15) 0.0456(15) 0.0124(12) 0.0002(13) 0.0004(12)
C20A 0.0408(15) 0.0496(17) 0.0368(14) 0.0143(13) -0.0041(12) 0.0003(12)
C21A 0.070(2) 0.076(2) 0.064(2) 0.0398(19) 0.0112(17) 0.0112(17)
C22A 0.073(2) 0.137(4) 0.068(2) 0.058(3) 0.025(2) 0.017(2)
C23A 0.076(3) 0.131(4) 0.060(2) 0.031(3) 0.0192(19) 0.032(2)
C24A 0.101(3) 0.100(3) 0.067(2) 0.041(2) 0.025(2) 0.038(2)
C25A 0.077(2) 0.073(2) 0.063(2) 0.0377(19) 0.0190(17) 0.0232(18)
C26A 0.076(2) 0.0485(18) 0.075(2) 0.0150(16) -0.0049(18) 0.0220(16)
O1B 0.077(4) 0.058(5) 0.126(8) 0.013(4) 0.014(6) 0.050(5)
O1C 0.062(5) 0.071(9) 0.122(11) 0.013(6) 0.026(8) 0.064(7)
O2B 0.124(2) 0.0712(16) 0.0807(17) 0.0293(15) -0.0188(15) 0.0371(14)
C1B 0.065(4) 0.044(4) 0.075(5) 0.016(3) 0.011(4) 0.025(4)
C2B 0.060(4) 0.057(4) 0.086(5) 0.005(3) 0.006(3) 0.024(3)
C1C 0.057(6) 0.051(7) 0.074(8) 0.005(5) 0.006(6) 0.019(6)
C2C 0.049(5) 0.085(8) 0.118(9) 0.018(5) 0.016(5) 0.054(7)
C3B 0.055(2) 0.069(2) 0.074(2) 0.0107(17) -0.0010(17) 0.0275(18)
C4B 0.0551(19) 0.064(2) 0.093(2) 0.0173(16) 0.0044(17) 0.0397(19)
C5B 0.067(2) 0.0486(18) 0.074(2) 0.0102(16) -0.0048(17) 0.0181(16)
C6B 0.067(2) 0.059(2) 0.071(2) 0.0180(17) -0.0070(17) 0.0080(17)
C7B 0.091(3) 0.079(3) 0.102(3) 0.026(2) -0.023(2) 0.024(2)
C8B 0.090(3) 0.056(2) 0.062(2) 0.0270(18) -0.0095(18) 0.0157(17)
C9B 0.0643(19) 0.0430(16) 0.0589(18) 0.0206(14) 0.0093(15) 0.0218(14)
N10B 0.0518(14) 0.0402(13) 0.0522(14) 0.0140(11) 0.0077(11) 0.0194(11)
C11B 0.0518(18) 0.0520(18) 0.084(2) 0.0186(15) 0.0161(16) 0.0362(17)
C12B 0.0494(17) 0.0464(17) 0.0597(18) 0.0172(14) 0.0115(14) 0.0197(14)
C13B 0.0664(19) 0.0447(17) 0.0489(16) 0.0213(14) 0.0063(14) 0.0151(13)
C14B 0.0568(18) 0.0429(16) 0.0469(16) 0.0184(14) 0.0045(14) 0.0118(13)
C15B 0.077(4) 0.105(6) 0.109(6) 0.043(4) 0.038(4) 0.032(4)
C16B 0.052(5) 0.098(9) 0.159(9) 0.015(4) 0.001(6) 0.061(7)
C15C 0.098(8) 0.103(9) 0.101(9) -0.008(6) -0.031(7) 0.019(7)
C16C 0.053(7) 0.120(16) 0.206(19) 0.039(9) 0.012(11) 0.080(14)
C17B 0.134(4) 0.109(4) 0.081(3) 0.048(3) -0.004(3) -0.009(3)
C18B 0.091(3) 0.086(3) 0.147(4) -0.001(2) -0.045(3) 0.028(3)
C19B 0.0564(18) 0.0469(17) 0.0658(19) 0.0109(14) 0.0023(15) 0.0299(15)
C20B 0.0437(17) 0.070(2) 0.0471(16) 0.0053(15) -0.0040(14) 0.0234(15)
C21B 0.065(2) 0.103(3) 0.067(2) -0.015(2) 0.0019(19) 0.032(2)
C22B 0.067(3) 0.191(6) 0.070(3) -0.025(3) 0.008(2) 0.046(3)
C23B 0.069(3) 0.217(7) 0.062(3) 0.008(4) 0.004(2) 0.000(4)
C24B 0.112(4) 0.139(4) 0.071(3) 0.040(3) 0.018(3) -0.008(3)
C25B 0.087(3) 0.084(3) 0.067(2) 0.019(2) 0.015(2) 0.013(2)
C26B 0.082(2) 0.056(2) 0.091(3) 0.0281(18) -0.005(2) 0.0092(18)

loop_
_atom_type_symbol
_atom_type_description
_atom_type_scat_dispersion_real
_atom_type_scat_dispersion_imag
_atom_type_scat_source
C C 0.0033 0.0016 'International Tables Vol C Tables 4.2.6.8 and 6.1.1.4'
H H 0.0000 0.0000 'International Tables Vol C Tables 4.2.6.8 and 6.1.1.4'
N N 0.0061 0.0033 'International Tables Vol C Tables 4.2.6.8 and 6.1.1.4'
O O 0.0106 0.0060 'International Tables Vol C Tables 4.2.6.8 and 6.1.1.4'

loop_
_geom_angle_atom_site_label_1
_geom_angle_atom_site_label_2
_geom_angle_atom_site_label_3
_geom_angle
_geom_angle_publ_flag
O1A C1A C11A 121.2(3) ?
O1A C1A C2A 120.6(3) ?
C11A C1A C2A 118.3(3) ?
C1A C2A C3A 113.0(2) ?
C1A C2A H2A1 109.0 ?
C3A C2A H2A1 109.0 ?
C1A C2A H2A2 109.0 ?
C3A C2A H2A2 109.0 ?
H2A1 C2A H2A2 107.8 ?
C15A C3A C4A 110.7(2) ?
C15A C3A C2A 109.8(3) ?
C4A C3A C2A 107.9(2) ?
C15A C3A C16A 108.6(3) ?
C4A C3A C16A 108.8(2) ?
C2A C3A C16A 111.0(2) ?
C12A C4A C3A 113.7(2) ?
C12A C4A H4A1 108.8 ?
C3A C4A H4A1 108.8 ?
C12A C4A H4A2 108.8 ?
C3A C4A H4A2 108.8 ?
H4A1 C4A H4A2 107.7 ?
C14A C5A C6A 113.9(2) ?
C14A C5A H5A1 108.8 ?
C6A C5A H5A1 108.8 ?
C14A C5A H5A2 108.8 ?
C6A C5A H5A2 108.8 ?
H5A1 C5A H5A2 107.7 ?
C7A C6A C18A 111.5(3) ?
C7A C6A C5A 109.7(3) ?
C18A C6A C5A 110.2(3) ?
C7A C6A C17A 109.2(3) ?
C18A C6A C17A 107.4(3) ?
C5A C6A C17A 108.7(2) ?
C6A C7A C8A 114.2(3) ?
C6A C7A H7A1 108.7 ?
C8A C7A H7A1 108.7 ?
C6A C7A H7A2 108.7 ?
C8A C7A H7A2 108.7 ?
H7A1 C7A H7A2 107.6 ?
O2A C8A C13A 120.5(3) ?
O2A C8A C7A 121.3(3) ?
C13A C8A C7A 118.2(3) ?
C13A C9A C11A 109.4(2) ?
C13A C9A C26A 111.0(2) ?
C11A C9A C26A 111.5(2) ?
C13A C9A H9A 108.3 ?
C11A C9A H9A 108.3 ?
C26A C9A H9A 108.3 ?
C14A N10A C12A 119.4(2) y
C14A N10A C19A 119.6(2) y
C12A N10A C19A 120.7(2) y
C12A C11A C1A 121.0(3) ?
C12A C11A C9A 121.7(3) ?
C1A C11A C9A 117.2(2) ?
C11A C12A N10A 120.7(2) ?
C11A C12A C4A 121.8(2) ?
N10A C12A C4A 117.4(2) ?
C14A C13A C8A 120.7(3) ?
C14A C13A C9A 122.2(2) ?
C8A C13A C9A 117.1(3) ?
C13A C14A N10A 120.2(2) ?
C13A C14A C5A 122.3(2) ?
N10A C14A C5A 117.4(2) ?
C3A C15A H15A 109.5 ?
C3A C15A H15B 109.5 ?
H15A C15A H15B 109.5 ?
C3A C15A H15C 109.5 ?
H15A C15A H15C 109.5 ?
H15B C15A H15C 109.5 ?
C3A C16A H16A 109.5 ?
C3A C16A H16B 109.5 ?
H16A C16A H16B 109.5 ?
C3A C16A H16C 109.5 ?
H16A C16A H16C 109.5 ?
H16B C16A H16C 109.5 ?
C6A C17A H17A 109.5 ?
C6A C17A H17B 109.5 ?
H17A C17A H17B 109.5 ?
C6A C17A H17C 109.5 ?
H17A C17A H17C 109.5 ?
H17B C17A H17C 109.5 ?
C6A C18A H18A 109.5 ?
C6A C18A H18B 109.5 ?
H18A C18A H18B 109.5 ?
C6A C18A H18C 109.5 ?
H18A C18A H18C 109.5 ?
H18B C18A H18C 109.5 ?
N10A C19A C20A 113.5(2) ?
N10A C19A H19A 108.9 ?
C20A C19A H19A 108.9 ?
N10A C19A H19B 108.9 ?
C20A C19A H19B 108.9 ?
H19A C19A H19B 107.7 ?
C25A C20A C21A 118.1(3) ?
C25A C20A C19A 122.8(3) ?
C21A C20A C19A 118.9(3) ?
C20A C21A C22A 120.7(3) ?
C20A C21A H21A 119.6 ?
C22A C21A H21A 119.6 ?
C23A C22A C21A 120.3(4) ?
C23A C22A H22A 119.8 ?
C21A C22A H22A 119.8 ?
C24A C23A C22A 119.4(4) ?
C24A C23A H23A 120.3 ?
C22A C23A H23A 120.3 ?
C23A C24A C25A 120.4(4) ?
C23A C24A H24A 119.8 ?
C25A C24A H24A 119.8 ?
C20A C25A C24A 121.0(3) ?
C20A C25A H25A 119.5 ?
C24A C25A H25A 119.5 ?
C9A C26A H26A 109.5 ?
C9A C26A H26B 109.5 ?
H26A C26A H26B 109.5 ?
C9A C26A H26C 109.5 ?
H26A C26A H26C 109.5 ?
H26B C26A H26C 109.5 ?
O1B C1B C2B 120.5(9) ?
O1B C1B C11B 119.1(9) ?
C2B C1B C11B 120.4(5) ?
C1B C2B C3B 110.5(5) ?
C1B C2B H2B1 109.5 ?
C3B C2B H2B1 109.5 ?
C1B C2B H2B2 109.5 ?
C3B C2B H2B2 109.5 ?
H2B1 C2B H2B2 108.1 ?
O1C C1C C11B 122.2(13) ?
O1C C1C C2C 121.6(12) ?
C11B C1C C2C 115.7(8) ?
C1C C2C C3B 116.0(8) ?
C1C C2C H2C1 108.3 ?
C3B C2C H2C1 108.3 ?
C1C C2C H2C2 108.3 ?
C3B C2C H2C2 108.3 ?
H2C1 C2C H2C2 107.4 ?
C16C C3B C2B 129.2(9) ?
C16C C3B C4B 113.0(8) ?
C2B C3B C4B 114.8(3) ?
C16C C3B C2C 114.4(9) ?
C2B C3B C2C 59.6(5) ?
C4B C3B C2C 113.1(4) ?
C16C C3B C15B 71.6(8) ?
C2B C3B C15B 111.6(5) ?
C4B C3B C15B 104.0(4) ?
C2C C3B C15B 53.8(5) ?
C16C C3B C15C 110.5(9) ?
C2B C3B C15C 46.2(5) ?
C4B C3B C15C 98.6(5) ?
C2C C3B C15C 105.8(7) ?
C15B C3B C15C 154.3(6) ?
C2B C3B C16B 109.6(6) ?
C4B C3B C16B 110.8(5) ?
C2C C3B C16B 134.9(6) ?
C15B C3B C16B 105.7(6) ?
C15C C3B C16B 76.9(6) ?
C12B C4B C3B 115.0(3) ?
C12B C4B H4B1 108.5 ?
C3B C4B H4B1 108.5 ?
C12B C4B H4B2 108.5 ?
C3B C4B H4B2 108.5 ?
H4B1 C4B H4B2 107.5 ?
C14B C5B C6B 114.4(3) ?
C14B C5B H5B1 108.7 ?
C6B C5B H5B1 108.7 ?
C14B C5B H5B2 108.7 ?
C6B C5B H5B2 108.7 ?
H5B1 C5B H5B2 107.6 ?
C7B C6B C5B 111.2(3) ?
C7B C6B C18B 112.5(3) ?
C5B C6B C18B 109.9(3) ?
C7B C6B C17B 109.0(4) ?
C5B C6B C17B 107.5(3) ?
C18B C6B C17B 106.4(4) ?
C6B C7B C8B 113.2(3) ?
C6B C7B H7B1 108.9 ?
C8B C7B H7B1 108.9 ?
C6B C7B H7B2 108.9 ?
C8B C7B H7B2 108.9 ?
H7B1 C7B H7B2 107.8 ?
O2B C8B C13B 120.5(3) ?
O2B C8B C7B 120.5(3) ?
C13B C8B C7B 118.8(3) ?
C11B C9B C13B 110.0(2) ?
C11B C9B C26B 111.2(3) ?
C13B C9B C26B 110.8(3) ?
C11B C9B H9B 108.2 ?
C13B C9B H9B 108.2 ?
C26B C9B H9B 108.2 ?
C12B N10B C14B 119.8(2) y
C12B N10B C19B 121.3(2) y
C14B N10B C19B 118.8(2) y
C12B C11B C1C 120.5(5) ?
C12B C11B C9B 122.2(3) ?
C1C C11B C9B 114.6(5) ?
C12B C11B C1B 118.5(4) ?
C9B C11B C1B 117.5(4) ?
C11B C12B N10B 119.7(3) ?
C11B C12B C4B 122.6(3) ?
N10B C12B C4B 117.7(2) ?
C14B C13B C8B 120.3(3) ?
C14B C13B C9B 121.3(3) ?
C8B C13B C9B 118.2(2) ?
C13B C14B N10B 120.5(3) ?
C13B C14B C5B 122.3(3) ?
N10B C14B C5B 117.2(2) ?
C3B C15B H15D 109.5 ?
C3B C15B H15E 109.5 ?
C3B C15B H15F 109.5 ?
C3B C16B H16D 109.5 ?
C3B C16B H16E 109.5 ?
C3B C16B H16F 109.5 ?
C3B C15C H15G 109.5 ?
C3B C15C H15H 109.5 ?
H15G C15C H15H 109.5 ?
C3B C15C H15I 109.5 ?
H15G C15C H15I 109.5 ?
H15H C15C H15I 109.5 ?
C3B C16C H16G 109.5 ?
C3B C16C H16H 109.5 ?
H16G C16C H16H 109.5 ?
C3B C16C H16I 109.5 ?
H16G C16C H16I 109.5 ?
H16H C16C H16I 109.5 ?
C6B C17B H17D 109.5 ?
C6B C17B H17E 109.5 ?
H17D C17B H17E 109.5 ?
C6B C17B H17F 109.5 ?
H17D C17B H17F 109.5 ?
H17E C17B H17F 109.5 ?
C6B C18B H18D 109.5 ?
C6B C18B H18E 109.5 ?
H18D C18B H18E 109.5 ?
C6B C18B H18F 109.5 ?
H18D C18B H18F 109.5 ?
H18E C18B H18F 109.5 ?
N10B C19B C20B 113.1(2) ?
N10B C19B H19C 109.0 ?
C20B C19B H19C 109.0 ?
N10B C19B H19D 109.0 ?
C20B C19B H19D 109.0 ?
H19C C19B H19D 107.8 ?
C25B C20B C21B 117.6(3) ?
C25B C20B C19B 123.0(3) ?
C21B C20B C19B 119.4(3) ?
C20B C21B C22B 120.1(4) ?
C20B C21B H21B 119.9 ?
C22B C21B H21B 119.9 ?
C23B C22B C21B 120.6(4) ?
C23B C22B H22B 119.7 ?
C21B C22B H22B 119.7 ?
C24B C23B C22B 120.0(5) ?
C24B C23B H23B 120.0 ?
C22B C23B H23B 120.0 ?
C23B C24B C25B 119.9(5) ?
C23B C24B H24B 120.1 ?
C25B C24B H24B 120.1 ?
C20B C25B C24B 121.8(4) ?
C20B C25B H25B 119.1 ?
C24B C25B H25B 119.1 ?
C9B C26B H26D 109.5 ?
C9B C26B H26E 109.5 ?
H26D C26B H26E 109.5 ?
C9B C26B H26F 109.5 ?
H26D C26B H26F 109.5 ?
H26E C26B H26F 109.5 ?

loop_
_geom_bond_atom_site_label_1
_geom_bond_atom_site_label_2
_geom_bond_distance
_geom_bond_publ_flag
O1A C1A 1.229(3) y
O2A C8A 1.232(4) y
C1A C11A 1.452(4) ?
C1A C2A 1.499(4) ?
C2A C3A 1.530(4) ?
C2A H2A1 0.9700 ?
C2A H2A2 0.9700 ?
C3A C15A 1.524(4) ?
C3A C4A 1.527(4) ?
C3A C16A 1.530(4) ?
C4A C12A 1.508(3) ?
C4A H4A1 0.9700 ?
C4A H4A2 0.9700 ?
C5A C14A 1.501(4) ?
C5A C6A 1.524(4) ?
C5A H5A1 0.9700 ?
C5A H5A2 0.9700 ?
C6A C7A 1.509(4) ?
C6A C18A 1.521(5) ?
C6A C17A 1.544(4) ?
C7A C8A 1.513(5) ?
C7A H7A1 0.9700 ?
C7A H7A2 0.9700 ?
C8A C13A 1.463(4) ?
C9A C13A 1.507(4) ?
C9A C11A 1.512(4) ?
C9A C26A 1.535(4) ?
C9A H9A 0.9800 ?
N10A C14A 1.399(3) y
N10A C12A 1.404(3) y
N10A C19A 1.465(3) ?
C11A C12A 1.349(4) y
C13A C14A 1.350(4) y
C15A H15A 0.9600 ?
C15A H15B 0.9600 ?
C15A H15C 0.9600 ?
C16A H16A 0.9600 ?
C16A H16B 0.9600 ?
C16A H16C 0.9600 ?
C17A H17A 0.9600 ?
C17A H17B 0.9600 ?
C17A H17C 0.9600 ?
C18A H18A 0.9600 ?
C18A H18B 0.9600 ?
C18A H18C 0.9600 ?
C19A C20A 1.520(4) ?
C19A H19A 0.9700 ?
C19A H19B 0.9700 ?
C20A C25A 1.373(4) ?
C20A C21A 1.380(4) ?
C21A C22A 1.383(5) ?
C21A H21A 0.9300 ?
C22A C23A 1.368(6) ?
C22A H22A 0.9300 ?
C23A C24A 1.364(5) ?
C23A H23A 0.9300 ?
C24A C25A 1.381(5) ?
C24A H24A 0.9300 ?
C25A H25A 0.9300 ?
C26A H26A 0.9600 ?
C26A H26B 0.9600 ?
C26A H26C 0.9600 ?
O1B C1B 1.225(13) y
O1C C1C 1.223(19) y
O2B C8B 1.241(4) y
C1B C2B 1.501(11) ?
C1B C11B 1.514(8) ?
C2B C3B 1.494(7) ?
C2B H2B1 0.9700 ?
C2B H2B2 0.9700 ?
C1C C11B 1.463(12) ?
C1C C2C 1.501(15) ?
C2C C3B 1.522(10) ?
C2C H2C1 0.9700 ?
C2C H2C2 0.9700 ?
C3B C16C 1.533(2) ?
C3B C4B 1.512(4) ?
C3B C15B 1.536(2) ?
C3B C15C 1.536(2) ?
C3B C16B 1.534(2) ?
C4B C12B 1.503(4) ?
C4B H4B1 0.9700 ?
C4B H4B2 0.9700 ?
C5B C14B 1.506(4) ?
C5B C6B 1.523(4) ?
C5B H5B1 0.9700 ?
C5B H5B2 0.9700 ?
C6B C7B 1.495(5) ?
C6B C18B 1.523(5) ?
C6B C17B 1.541(5) ?
C7B C8B 1.513(5) ?
C7B H7B1 0.9700 ?
C7B H7B2 0.9700 ?
C8B C13B 1.451(4) ?
C9B C11B 1.493(4) ?
C9B C13B 1.497(4) ?
C9B C26B 1.539(4) ?
C9B H9B 0.9800 ?
N10B C12B 1.399(3) y
N10B C14B 1.402(4) y
N10B C19B 1.472(3) ?
C11B C12B 1.359(4) y
C13B C14B 1.359(4) y
C15B H15D 0.9600 ?
C15B H15E 0.9600 ?
C15B H15F 0.9600 ?
C16B H16D 0.9600 ?
C16B H16E 0.9600 ?
C16B H16F 0.9600 ?
C15C H15G 0.9600 ?
C15C H15H 0.9600 ?
C15C H15I 0.9600 ?
C16C H16G 0.9600 ?
C16C H16H 0.9600 ?
C16C H16I 0.9600 ?
C17B H17D 0.9600 ?
C17B H17E 0.9600 ?
C17B H17F 0.9600 ?
C18B H18D 0.9600 ?
C18B H18E 0.9600 ?
C18B H18F 0.9600 ?
C19B C20B 1.503(4) ?
C19B H19C 0.9700 ?
C19B H19D 0.9700 ?
C20B C25B 1.369(5) ?
C20B C21B 1.383(4) ?
C21B C22B 1.393(6) ?
C21B H21B 0.9300 ?
C22B C23B 1.360(8) ?
C22B H22B 0.9300 ?
C23B C24B 1.346(7) ?
C23B H23B 0.9300 ?
C24B C25B 1.386(5) ?
C24B H24B 0.9300 ?
C25B H25B 0.9300 ?
C26B H26D 0.9600 ?
C26B H26E 0.9600 ?
C26B H26F 0.9600 ?

loop_
_geom_hbond_atom_site_label_D
_geom_hbond_atom_site_label_H
_geom_hbond_atom_site_label_A
_geom_hbond_site_symmetry_A
_geom_hbond_distance_DH
_geom_hbond_distance_HA
_geom_hbond_distance_DA
_geom_hbond_angle_DHA
C4A H4A1 O2B . 0.97 2.47 3.369(4) 153
C5A H5A2 O1B . 0.97 2.35 3.291(12) 163
C4B H4B1 O2A 1_545 0.97 2.48 3.362(4) 152
C5B H5B2 O1A 1_545 0.97 2.39 3.324(4) 163

loop_
_geom_torsion_atom_site_label_1
_geom_torsion_atom_site_label_2
_geom_torsion_atom_site_label_3
_geom_torsion_atom_site_label_4
_geom_torsion
O1A C1A C2A C3A -148.3(3)
C11A C1A C2A C3A 33.6(4)
C1A C2A C3A C15A 66.2(3)
C1A C2A C3A C4A -54.6(3)
C1A C2A C3A C16A -173.7(3)
C15A C3A C4A C12A -70.6(3)
C2A C3A C4A C12A 49.5(3)
C16A C3A C4A C12A 170.1(2)
C14A C5A C6A C7A -48.0(3)
C14A C5A C6A C18A -171.1(3)
C14A C5A C6A C17A 71.4(3)
C18A C6A C7A C8A 172.4(3)
C5A C6A C7A C8A 50.1(4)
C17A C6A C7A C8A -69.0(4)
C6A C7A C8A O2A 152.0(3)
C6A C7A C8A C13A -29.9(4)
O1A C1A C11A C12A 177.2(3)
C2A C1A C11A C12A -4.7(4)
O1A C1A C11A C9A -5.0(4)
C2A C1A C11A C9A 173.1(2)
C13A C9A C11A C12A -23.1(3)
C26A C9A C11A C12A 100.2(3)
C13A C9A C11A C1A 159.2(2)
C26A C9A C11A C1A -77.6(3)
C1A C11A C12A N10A -177.3(2)
C9A C11A C12A N10A 5.0(4)
C1A C11A C12A C4A -0.4(4)
C9A C11A C12A C4A -178.1(2)
C14A N10A C12A C11A 14.6(4)
C19A N10A C12A C11A -159.7(2)
C14A N10A C12A C4A -162.5(2)
C19A N10A C12A C4A 23.2(3)
C3A C4A C12A C11A -23.7(4)
C3A C4A C12A N10A 153.3(2)
O2A C8A C13A C14A -176.4(3)
C7A C8A C13A C14A 5.5(4)
O2A C8A C13A C9A 6.4(4)
C7A C8A C13A C9A -171.8(3)
C11A C9A C13A C14A 24.9(4)
C26A C9A C13A C14A -98.6(3)
C11A C9A C13A C8A -157.9(2)
C26A C9A C13A C8A 78.6(3)
C8A C13A C14A N10A 174.4(2)
C9A C13A C14A N10A -8.5(4)
C8A C13A C14A C5A -3.8(4)
C9A C13A C14A C5A 173.3(3)
C12A N10A C14A C13A -12.8(4)
C19A N10A C14A C13A 161.5(2)
C12A N10A C14A C5A 165.5(2)
C19A N10A C14A C5A -20.2(3)
C6A C5A C14A C13A 26.2(4)
C6A C5A C14A N10A -152.1(2)
C14A N10A C19A C20A -70.8(3)
C12A N10A C19A C20A 103.5(3)
N10A C19A C20A C25A -30.2(4)
N10A C19A C20A C21A 153.2(2)
C25A C20A C21A C22A 0.0(5)
C19A C20A C21A C22A 176.7(3)
C20A C21A C22A C23A 0.6(6)
C21A C22A C23A C24A -0.3(6)
C22A C23A C24A C25A -0.6(6)
C21A C20A C25A C24A -0.9(5)
C19A C20A C25A C24A -177.5(3)
C23A C24A C25A C20A 1.2(6)
O1B C1B C2B C3B -146.9(8)
C11B C1B C2B C3B 31.8(9)
O1C C1C C2C C3B 141.5(11)
C11B C1C C2C C3B -30.4(14)
C1B C2B C3B C16C 151.8(12)
C1B C2B C3B C4B -49.5(7)
C1B C2B C3B C2C 53.8(6)
C1B C2B C3B C15B 68.4(7)
C1B C2B C3B C15C -127.2(9)
C1B C2B C3B C16B -174.9(7)
C1C C2C C3B C16C 176.8(12)
C1C C2C C3B C2B -60.6(9)
C1C C2C C3B C4B 45.6(10)
C1C C2C C3B C15B 136.4(11)
C1C C2C C3B C15C -61.3(10)
C1C C2C C3B C16B -148.5(10)
C16C C3B C4B C12B -157.8(9)
C2B C3B C4B C12B 40.1(5)
C2C C3B C4B C12B -25.8(6)
C15B C3B C4B C12B -82.1(5)
C15C C3B C4B C12B 85.5(6)
C16B C3B C4B C12B 164.8(6)
C14B C5B C6B C7B -44.0(4)
C14B C5B C6B C18B -169.3(3)
C14B C5B C6B C17B 75.3(4)
C5B C6B C7B C8B 50.0(5)
C18B C6B C7B C8B 173.8(4)
C17B C6B C7B C8B -68.3(4)
C6B C7B C8B O2B 149.5(4)
C6B C7B C8B C13B -34.0(5)
O1C C1C C11B C12B -177.7(10)
C2C C1C C11B C12B -5.9(13)
O1C C1C C11B C9B 20.8(14)
C2C C1C C11B C9B -167.5(8)
O1C C1C C11B C1B -82.2(16)
C2C C1C C11B C1B 89.6(16)
C13B C9B C11B C12B -25.6(4)
C26B C9B C11B C12B 97.5(4)
C13B C9B C11B C1C 135.6(6)
C26B C9B C11B C1C -101.3(6)
C13B C9B C11B C1B 169.9(4)
C26B C9B C11B C1B -66.9(5)
O1B C1B C11B C12B 175.6(7)
C2B C1B C11B C12B -3.1(9)
O1B C1B C11B C1C 73.2(14)
C2B C1B C11B C1C -105.6(16)
O1B C1B C11B C9B -19.4(10)
C2B C1B C11B C9B 161.9(6)
C1C C11B C12B N10B -151.5(6)
C9B C11B C12B N10B 8.7(5)
C1B C11B C12B N10B 172.9(4)
C1C C11B C12B C4B 26.8(8)
C9B C11B C12B C4B -173.0(3)
C1B C11B C12B C4B -8.7(6)
C14B N10B C12B C11B 11.7(4)
C19B N10B C12B C11B -164.1(3)
C14B N10B C12B C4B -166.7(3)
C19B N10B C12B C4B 17.4(4)
C3B C4B C12B C11B -9.6(5)
C3B C4B C12B N10B 168.8(3)
O2B C8B C13B C14B -173.7(3)
C7B C8B C13B C14B 9.8(5)
O2B C8B C13B C9B 10.1(5)
C7B C8B C13B C9B -166.4(3)
C11B C9B C13B C14B 25.1(4)
C26B C9B C13B C14B -98.2(3)
C11B C9B C13B C8B -158.8(3)
C26B C9B C13B C8B 77.9(3)
C8B C13B C14B N10B 176.0(3)
C9B C13B C14B N10B -8.0(4)
C8B C13B C14B C5B -3.4(5)
C9B C13B C14B C5B 172.6(3)
C12B N10B C14B C13B -12.1(4)
C19B N10B C14B C13B 163.9(3)
C12B N10B C14B C5B 167.4(3)
C19B N10B C14B C5B -16.6(4)
C6B C5B C14B C13B 21.2(5)
C6B C5B C14B N10B -158.3(3)
C12B N10B C19B C20B 102.5(3)
C14B N10B C19B C20B -73.4(3)
N10B C19B C20B C25B -32.5(4)
N10B C19B C20B C21B 149.6(3)
C25B C20B C21B C22B -0.2(5)
C19B C20B C21B C22B 177.8(3)
C20B C21B C22B C23B -0.3(7)
C21B C22B C23B C24B 0.5(8)
C22B C23B C24B C25B -0.2(8)
C21B C20B C25B C24B 0.5(6)
C19B C20B C25B C24B -177.4(4)
C23B C24B C25B C20B -0.3(7)
